data_7039306
loop_
_publ_author_name
'Streitberger, Markus'
'Schmied, Andy'
'Hoy, Reinhard'
'Hey-Hawkins, Evamarie'

_publ_section_title
;
 Selective formation of silver(i) bis-phospholane macrocycles and further
 evidence that gold(i) is smaller than silver(i).
;
_journal_issue 29
_journal_name_full 'Dalton transactions (Cambridge, England : 2003)'
_journal_page_first 11644
_journal_page_last 11649
_journal_paper_doi 10.1039/c6dt00945j
_journal_volume 45
_journal_year 2016
_chemical_formula_sum 'C30 H60 Ag2 B2 F8 P4'
_chemical_formula_weight 934.02
_chemical_name_systematic
;
 ?
;
_space_group_IT_number 14
_symmetry_cell_setting monoclinic
_symmetry_space_group_name_Hall '-P 2yn'
_symmetry_space_group_name_H-M 'P 1 21/n 1'
_atom_sites_solution_hydrogens geom
_atom_sites_solution_primary direct
_atom_sites_solution_secondary difmap
_audit_conform_dict_location ftp://ftp.iucr.org/pub/cif_core.dic
_audit_conform_dict_name cif_core.dic
_audit_conform_dict_version 2.4
_audit_creation_date 2015-11-16T13:39:59-00:00
_audit_creation_method 'WinGX routine CIF_UPDATE'
_audit_update_record
;
2015-11-30 deposited with the CCDC.
2016-05-18 downloaded from the CCDC.
;
_cell_angle_alpha 90.000(5)
_cell_angle_beta 97.526(5)
_cell_angle_gamma 90.000(5)
_cell_formula_units_Z 2
_cell_length_a 9.017(5)
_cell_length_b 17.562(5)
_cell_length_c 12.399(5)
_cell_measurement_reflns_used 23019
_cell_measurement_temperature 130(2)
_cell_measurement_theta_max 37.4827
_cell_measurement_theta_min 2.8451
_cell_volume 1946.5(14)
_computing_cell_refinement
;
        CrysAlisPro, Agilent Technologies,
        Version 1.171.35.19 (release 27-10-2011 CrysAlis171 .NET)
        (compiled Oct 27 2011,15:02:11)
;
_computing_data_collection
;
        CrysAlisPro, Agilent Technologies,
        Version 1.171.35.19 (release 27-10-2011 CrysAlis171 .NET)
        (compiled Oct 27 2011,15:02:11)
;
_computing_data_reduction
;
        CrysAlisPro, Agilent Technologies,
        Version 1.171.35.19 (release 27-10-2011 CrysAlis171 .NET)
        (compiled Oct 27 2011,15:02:11)
;
_computing_molecular_graphics 'ORTEP3 for Windows (L. J. Farrugia, 1997)'
_computing_publication_material 'WINGX  (L.J. Farrugia,1999)'
_computing_structure_refinement 'SHELXL-97 (Sheldrick, 2008)'
_computing_structure_solution 'SIR92 (Giacovazzo 1993)'
_diffrn_ambient_temperature 130(2)
_diffrn_detector_area_resol_mean 16.356
_diffrn_measured_fraction_theta_full 1
_diffrn_measured_fraction_theta_max 1
_diffrn_measurement_device_type 'Xcalibur, Sapphire3, Gemini'
_diffrn_measurement_method '\w scans'
_diffrn_orient_matrix_UB_11 0.0134226
_diffrn_orient_matrix_UB_12 -0.0364363
_diffrn_orient_matrix_UB_13 0.023962
_diffrn_orient_matrix_UB_21 -0.004455
_diffrn_orient_matrix_UB_22 0.0158853
_diffrn_orient_matrix_UB_23 0.0520841
_diffrn_orient_matrix_UB_31 -0.0780769
_diffrn_orient_matrix_UB_32 -0.0071573
_diffrn_orient_matrix_UB_33 -0.0065331
_diffrn_radiation_monochromator graphite
_diffrn_radiation_type MoK\a
_diffrn_radiation_wavelength 0.71073
_diffrn_reflns_av_R_equivalents 0.0316
_diffrn_reflns_av_unetI/netI 0.019
_diffrn_reflns_limit_h_max 14
_diffrn_reflns_limit_h_min -15
_diffrn_reflns_limit_k_max 29
_diffrn_reflns_limit_k_min -29
_diffrn_reflns_limit_l_max 20
_diffrn_reflns_limit_l_min -20
_diffrn_reflns_number 65409
_diffrn_reflns_theta_full 36.32
_diffrn_reflns_theta_max 36.32
_diffrn_reflns_theta_min 2.85
_exptl_absorpt_coefficient_mu 1.23
_exptl_absorpt_correction_T_max 1
_exptl_absorpt_correction_T_min 0.93655
_exptl_absorpt_correction_type multi-scan
_exptl_absorpt_process_details
;
        CrysAlisPro, Agilent Technologies,
        Version 1.171.35.19 (release 27-10-2011 CrysAlis171 .NET)
        (compiled Oct 27 2011,15:02:11)
        Empirical absorption correction using spherical harmonics,
 implemented in SCALE3 ABSPACK scaling algorithm.
;
_exptl_crystal_colour colourless
_exptl_crystal_density_diffrn 1.594
_exptl_crystal_density_method 'not measured'
_exptl_crystal_description prism
_exptl_crystal_F_000 952
_exptl_crystal_size_max 0.3
_exptl_crystal_size_mid 0.15
_exptl_crystal_size_min 0.15
_refine_diff_density_max 0.876
_refine_diff_density_min -0.441
_refine_diff_density_rms 0.073
_refine_ls_extinction_method none
_refine_ls_goodness_of_fit_ref 1.068
_refine_ls_hydrogen_treatment constr
_refine_ls_matrix_type full
_refine_ls_number_parameters 264
_refine_ls_number_reflns 9412
_refine_ls_number_restraints 82
_refine_ls_restrained_S_all 1.113
_refine_ls_R_factor_all 0.0358
_refine_ls_R_factor_gt 0.0282
_refine_ls_shift/su_max 0.002
_refine_ls_shift/su_mean 0
_refine_ls_structure_factor_coef Fsqd
_refine_ls_weighting_details 'calc w=1/[\s^2^(Fo^2^)+(0.0248P)^2^+0.8283P] where P=(Fo^2^+2Fc^2^)/3'
_refine_ls_weighting_scheme calc
_refine_ls_wR_factor_gt 0.0609
_refine_ls_wR_factor_ref 0.064
_reflns_number_gt 8158
_reflns_number_total 9412
_reflns_threshold_expression >2\s(I)
_cod_data_source_file c6dt00945j2.cif
_cod_data_source_block 5
_cod_depositor_comments 'Adding full bibliography for 7039305--7039308.cif.'
_cod_original_sg_symbol_H-M P21/n
_cod_database_code 7039306

loop_
_symmetry_equiv_pos_as_xyz
'x, y, z'
'-x+1/2, y+1/2, -z+1/2'
'-x, -y, -z'
'x-1/2, -y-1/2, z-1/2'

loop_
_atom_site_label
_atom_site_type_symbol
_atom_site_fract_x
_atom_site_fract_y
_atom_site_fract_z
_atom_site_U_iso_or_equiv
_atom_site_adp_type
_atom_site_occupancy
_atom_site_symmetry_multiplicity
_atom_site_calc_flag
_atom_site_refinement_flags
_atom_site_disorder_assembly
_atom_site_disorder_group
C1 C 0.08310(16) 0.27243(8) 0.85917(13) 0.0282(3) Uani 1 1 d . . .
H1A H 0.0412 0.2448 0.9178 0.034 Uiso 1 1 calc R . .
H1B H 0.025 0.2586 0.7885 0.034 Uiso 1 1 calc R . .
C2 C 0.24878(19) 0.25272(10) 0.85975(19) 0.0442(4) Uani 1 1 d . . .
H2A H 0.2679 0.2001 0.8866 0.053 Uiso 1 1 calc R . .
H2B H 0.2755 0.2559 0.7849 0.053 Uiso 1 1 calc R . .
C3 C 0.34289(17) 0.30802(9) 0.93282(16) 0.0363(3) Uani 1 1 d . . .
H3A H 0.4489 0.3048 0.9201 0.044 Uiso 1 1 calc R . .
H3B H 0.3369 0.296 1.0101 0.044 Uiso 1 1 calc R . .
C4 C 0.28153(13) 0.38790(8) 0.90554(11) 0.0235(2) Uani 1 1 d . . .
H4A H 0.3195 0.4079 0.8397 0.028 Uiso 1 1 calc R . .
H4B H 0.3108 0.4233 0.9668 0.028 Uiso 1 1 calc R . .
C9 C 0.01770(14) 0.38806(7) 1.01607(10) 0.0216(2) Uani 1 1 d . . .
H9A H 0.0651 0.3481 1.0653 0.026 Uiso 1 1 calc R . .
H9B H 0.0526 0.4381 1.0461 0.026 Uiso 1 1 calc R . .
C10 C -0.15230(14) 0.38317(8) 1.01251(10) 0.0245(2) Uani 1 1 d . . .
H10A H -0.2001 0.4213 0.9602 0.029 Uiso 1 1 calc R . .
H10B H -0.1867 0.3321 0.9865 0.029 Uiso 1 1 calc R . .
C11 C -0.20104(14) 0.39745(8) 1.12397(10) 0.0231(2) Uani 1 1 d . . .
H11A H -0.159 0.4467 1.1521 0.028 Uiso 1 1 calc R . .
H11B H -0.1581 0.3571 1.1745 0.028 Uiso 1 1 calc R . .
C12 C -0.37024(14) 0.39903(8) 1.12414(11) 0.0247(2) Uani 1 1 d . . .
H12A H -0.4158 0.4333 1.0656 0.03 Uiso 1 1 calc R . .
H12B H -0.411 0.3473 1.1086 0.03 Uiso 1 1 calc R . .
C13 C -0.41268(14) 0.42618(8) 1.23268(10) 0.0222(2) Uani 1 1 d . . .
H13A H -0.3737 0.4785 1.2464 0.027 Uiso 1 1 calc R . .
H13B H -0.3624 0.3931 1.291 0.027 Uiso 1 1 calc R . .
C14 C -0.57996(14) 0.42655(8) 1.24074(10) 0.0232(2) Uani 1 1 d . . .
H14A H -0.6221 0.3753 1.2229 0.028 Uiso 1 1 calc R . .
H14B H -0.6309 0.4632 1.1876 0.028 Uiso 1 1 calc R . .
C15 C -0.60753(13) 0.44883(7) 1.35557(10) 0.0206(2) Uani 1 1 d . . .
H15A H -0.5592 0.4986 1.3739 0.025 Uiso 1 1 calc R . .
H15B H -0.5586 0.4108 1.4074 0.025 Uiso 1 1 calc R . .
P1 P 0.07699(3) 0.376230(18) 0.88158(2) 0.01835(5) Uani 1 1 d . . .
P2 P -0.80421(3) 0.455632(18) 1.37431(2) 0.01868(5) Uani 1 1 d . . .
Ag1 Ag -0.066627(10) 0.454335(6) 0.748317(7) 0.02348(3) Uani 1 1 d . . .
B1 B 0.1391(3) 0.17411(11) 1.16720(18) 0.0440(5) Uani 1 1 d D . .
C5 C -0.79549(16) 0.47132(10) 1.52189(11) 0.0298(3) Uani 1 1 d DU . .
H5A H -0.7096 0.5048 1.5473 0.036 Uiso 0.387(6) 1 calc PR A 1
H5B H -0.888 0.4971 1.5374 0.036 Uiso 0.387(6) 1 calc PR A 1
H5C H -0.6925 0.4841 1.5549 0.036 Uiso 0.613(6) 1 d PR A 2
H5D H -0.8639 0.5127 1.5377 0.036 Uiso 0.613(6) 1 d PR A 2
C8 C -0.86867(17) 0.35628(9) 1.37920(13) 0.0327(3) Uani 1 1 d DU . .
H8A H -0.9657 0.3487 1.333 0.039 Uiso 0.387(6) 1 calc PR A 1
H8B H -0.7941 0.3203 1.3566 0.039 Uiso 0.387(6) 1 calc PR A 1
H8C H -0.9793 0.3541 1.3659 0.039 Uiso 0.613(6) 1 d PR A 2
H8D H -0.8282 0.3255 1.3228 0.039 Uiso 0.613(6) 1 d PR A 2
C7 C -0.8854(6) 0.3470(3) 1.5106(4) 0.0362(12) Uani 0.387(6) 1 d PDU A 1
H7A H -0.9898 0.3579 1.5224 0.043 Uiso 0.387(6) 1 calc PR A 1
H7B H -0.8616 0.294 1.5341 0.043 Uiso 0.387(6) 1 calc PR A 1
C6 C -0.7797(6) 0.4018(3) 1.5782(3) 0.0303(9) Uani 0.387(6) 1 d PDU A 1
H6A H -0.8079 0.4073 1.6523 0.036 Uiso 0.387(6) 1 calc PR A 1
H6B H -0.6752 0.3833 1.584 0.036 Uiso 0.387(6) 1 calc PR A 1
C7F C -0.8145(3) 0.32667(14) 1.4878(2) 0.0304(6) Uani 0.613(6) 1 d PDU A 2
H7F1 H -0.7058 0.3162 1.495 0.037 Uiso 0.613(6) 1 calc PR A 2
H7F2 H -0.8676 0.2792 1.5023 0.037 Uiso 0.613(6) 1 calc PR A 2
C6F C -0.8484(5) 0.39010(18) 1.5661(2) 0.0342(7) Uani 0.613(6) 1 d PDU A 2
H6F1 H -0.7947 0.38 1.6396 0.041 Uiso 0.613(6) 1 calc PR A 2
H6F2 H -0.957 0.3914 1.5713 0.041 Uiso 0.613(6) 1 calc PR A 2
F3 F 0.1307(10) 0.1356(6) 1.0720(5) 0.0700(16) Uani 0.511(14) 1 d PD B 1
F1 F 0.0258(7) 0.2259(3) 1.1642(6) 0.0862(19) Uani 0.511(14) 1 d PD B 1
F2 F 0.1508(9) 0.1274(5) 1.2533(6) 0.0660(15) Uani 0.511(14) 1 d PD B 1
F4 F 0.2472(8) 0.2327(4) 1.1826(4) 0.0772(18) Uani 0.511(14) 1 d PD B 1
F3F F 0.192(2) 0.1339(6) 1.0825(8) 0.120(4) Uani 0.489(14) 1 d PD B 2
F1F F 0.0150(5) 0.2126(5) 1.1341(10) 0.116(3) Uani 0.489(14) 1 d PD B 2
F2F F 0.1115(16) 0.1238(4) 1.2487(7) 0.102(3) Uani 0.489(14) 1 d PD B 2
F4F F 0.2655(7) 0.2073(7) 1.2002(9) 0.142(4) Uani 0.489(14) 1 d PD B 2

loop_
_atom_site_aniso_label
_atom_site_aniso_U_11
_atom_site_aniso_U_22
_atom_site_aniso_U_33
_atom_site_aniso_U_23
_atom_site_aniso_U_13
_atom_site_aniso_U_12
C1 0.0245(6) 0.0232(6) 0.0357(7) -0.0067(5) -0.0002(5) -0.0004(4)
C2 0.0296(7) 0.0312(7) 0.0700(13) -0.0190(8) -0.0006(7) 0.0081(6)
C3 0.0239(6) 0.0327(7) 0.0496(9) -0.0050(6) -0.0053(6) 0.0062(5)
C4 0.0169(5) 0.0265(6) 0.0269(6) 0.0007(4) 0.0024(4) -0.0006(4)
C9 0.0201(5) 0.0254(5) 0.0194(5) 0.0005(4) 0.0029(4) 0.0015(4)
C10 0.0198(5) 0.0322(6) 0.0218(5) -0.0040(4) 0.0043(4) -0.0013(4)
C11 0.0200(5) 0.0285(6) 0.0213(5) -0.0014(4) 0.0047(4) -0.0005(4)
C12 0.0204(5) 0.0300(6) 0.0241(5) -0.0060(4) 0.0050(4) -0.0025(4)
C13 0.0198(5) 0.0252(5) 0.0221(5) -0.0015(4) 0.0048(4) -0.0003(4)
C14 0.0193(5) 0.0291(6) 0.0214(5) -0.0030(4) 0.0040(4) 0.0009(4)
C15 0.0167(4) 0.0253(5) 0.0198(5) -0.0009(4) 0.0023(4) 0.0015(4)
P1 0.01608(12) 0.02064(13) 0.01828(12) 0.00044(10) 0.00206(9) 0.00159(10)
P2 0.01514(12) 0.02428(14) 0.01636(12) 0.00023(10) 0.00104(9) 0.00155(10)
Ag1 0.02024(4) 0.03036(5) 0.01948(4) 0.00323(3) 0.00126(3) 0.00553(3)
B1 0.0534(12) 0.0304(8) 0.0424(10) 0.0005(7) -0.0159(9) 0.0071(8)
C5 0.0222(5) 0.0492(8) 0.0178(5) -0.0048(5) 0.0023(4) 0.0046(5)
C8 0.0294(7) 0.0297(7) 0.0387(7) 0.0006(6) 0.0037(6) -0.0077(5)
C7 0.041(3) 0.034(2) 0.035(2) 0.0108(16) 0.0071(17) -0.0037(18)
C6 0.027(2) 0.041(2) 0.0228(16) 0.0083(14) 0.0051(15) 0.0045(17)
C7F 0.0318(13) 0.0268(11) 0.0329(12) 0.0052(8) 0.0053(9) 0.0031(9)
C6F 0.0397(17) 0.0409(15) 0.0236(11) 0.0080(10) 0.0106(12) 0.0088(13)
F3 0.134(4) 0.043(2) 0.0281(14) -0.0042(13) -0.007(2) -0.011(3)
F1 0.107(4) 0.053(2) 0.092(3) -0.001(2) -0.010(3) 0.052(2)
F2 0.086(3) 0.072(3) 0.037(2) 0.0144(18) -0.0025(16) 0.037(2)
F4 0.093(4) 0.076(3) 0.064(2) -0.0241(19) 0.014(2) -0.043(3)
F3F 0.265(14) 0.038(2) 0.063(4) 0.002(3) 0.044(6) 0.016(6)
F1F 0.0324(19) 0.143(6) 0.161(7) 0.090(5) -0.031(3) -0.009(3)
F2F 0.221(10) 0.033(2) 0.056(4) 0.013(2) 0.033(5) 0.029(4)
F4F 0.045(2) 0.166(8) 0.196(7) -0.028(5) -0.055(3) -0.010(3)

loop_
_atom_type_symbol
_atom_type_description
_atom_type_scat_dispersion_real
_atom_type_scat_dispersion_imag
_atom_type_scat_source
C C 0.0033 0.0016 'International Tables Vol C Tables 4.2.6.8 and 6.1.1.4'
H H 0 0 'International Tables Vol C Tables 4.2.6.8 and 6.1.1.4'
F F 0.0171 0.0103 'International Tables Vol C Tables 4.2.6.8 and 6.1.1.4'
P P 0.1023 0.0942 'International Tables Vol C Tables 4.2.6.8 and 6.1.1.4'
Ag Ag -0.8971 1.1015 'International Tables Vol C Tables 4.2.6.8 and 6.1.1.4'
B B 0.0013 0.0007 'International Tables Vol C Tables 4.2.6.8 and 6.1.1.4'

loop_
_geom_angle_atom_site_label_1
_geom_angle_atom_site_label_2
_geom_angle_atom_site_label_3
_geom_angle
_geom_angle_site_symmetry_1
_geom_angle_site_symmetry_3
C2 C1 P1 105.70(10) . .
C2 C1 H1A 110.6 . .
P1 C1 H1A 110.6 . .
C2 C1 H1B 110.6 . .
P1 C1 H1B 110.6 . .
H1A C1 H1B 108.7 . .
C3 C2 C1 109.16(13) . .
C3 C2 H2A 109.8 . .
C1 C2 H2A 109.8 . .
C3 C2 H2B 109.8 . .
C1 C2 H2B 109.8 . .
H2A C2 H2B 108.3 . .
C2 C3 C4 107.37(13) . .
C2 C3 H3A 110.2 . .
C4 C3 H3A 110.2 . .
C2 C3 H3B 110.2 . .
C4 C3 H3B 110.2 . .
H3A C3 H3B 108.5 . .
C3 C4 P1 105.03(9) . .
C3 C4 H4A 110.7 . .
P1 C4 H4A 110.7 . .
C3 C4 H4B 110.7 . .
P1 C4 H4B 110.7 . .
H4A C4 H4B 108.8 . .
C10 C9 P1 112.26(9) . .
C10 C9 H9A 109.2 . .
P1 C9 H9A 109.2 . .
C10 C9 H9B 109.2 . .
P1 C9 H9B 109.2 . .
H9A C9 H9B 107.9 . .
C11 C10 C9 111.79(11) . .
C11 C10 H10A 109.3 . .
C9 C10 H10A 109.3 . .
C11 C10 H10B 109.3 . .
C9 C10 H10B 109.3 . .
H10A C10 H10B 107.9 . .
C10 C11 C12 114.28(11) . .
C10 C11 H11A 108.7 . .
C12 C11 H11A 108.7 . .
C10 C11 H11B 108.7 . .
C12 C11 H11B 108.7 . .
H11A C11 H11B 107.6 . .
C13 C12 C11 111.96(11) . .
C13 C12 H12A 109.2 . .
C11 C12 H12A 109.2 . .
C13 C12 H12B 109.2 . .
C11 C12 H12B 109.2 . .
H12A C12 H12B 107.9 . .
C12 C13 C14 115.12(11) . .
C12 C13 H13A 108.5 . .
C14 C13 H13A 108.5 . .
C12 C13 H13B 108.5 . .
C14 C13 H13B 108.5 . .
H13A C13 H13B 107.5 . .
C13 C14 C15 110.20(10) . .
C13 C14 H14A 109.6 . .
C15 C14 H14A 109.6 . .
C13 C14 H14B 109.6 . .
C15 C14 H14B 109.6 . .
H14A C14 H14B 108.1 . .
C14 C15 P2 114.54(8) . .
C14 C15 H15A 108.6 . .
P2 C15 H15A 108.6 . .
C14 C15 H15B 108.6 . .
P2 C15 H15B 108.6 . .
H15A C15 H15B 107.6 . .
C9 P1 C4 104.28(6) . .
C9 P1 C1 105.52(7) . .
C4 P1 C1 94.89(6) . .
C9 P1 Ag1 111.60(5) . .
C4 P1 Ag1 119.19(5) . .
C1 P1 Ag1 119.09(5) . .
C15 P2 C5 102.76(6) . .
C15 P2 C8 104.99(7) . .
C5 P2 C8 94.68(8) . .
C15 P2 Ag1 111.33(5) . 3_467
C5 P2 Ag1 119.16(5) . 3_467
C8 P2 Ag1 121.21(6) . 3_467
P2 Ag1 P1 173.490(12) 3_467 .
F4F B1 F1F 122.7(8) . .
F4F B1 F2 92.9(7) . .
F1F B1 F2 122.3(5) . .
F4F B1 F3 116.5(6) . .
F1F B1 F3 92.0(6) . .
F2 B1 F3 112.3(6) . .
F4F B1 F1 109.4(7) . .
F1F B1 F1 18.8(6) . .
F2 B1 F1 114.2(5) . .
F3 B1 F1 110.6(5) . .
F4F B1 F2F 106.9(6) . .
F1F B1 F2F 109.0(6) . .
F2 B1 F2F 14.9(8) . .
F3 B1 F2F 108.8(6) . .
F1 B1 F2F 103.8(6) . .
F4F B1 F3F 95.1(9) . .
F1F B1 F3F 112.5(6) . .
F2 B1 F3F 106.9(6) . .
F3 B1 F3F 23.1(8) . .
F1 B1 F3F 130.1(6) . .
F2F B1 F3F 109.7(6) . .
F4F B1 F4 21.3(6) . .
F1F B1 F4 102.1(6) . .
F2 B1 F4 110.9(5) . .
F3 B1 F4 116.1(5) . .
F1 B1 F4 91.1(5) . .
F2F B1 F4 123.5(5) . .
F3F B1 F4 99.8(7) . .
C6 C5 C6F 23.44(19) . .
C6 C5 P2 110.6(2) . .
C6F C5 P2 103.19(13) . .
C6 C5 H5A 109.5 . .
C6F C5 H5A 131.8 . .
P2 C5 H5A 109.5 . .
C6 C5 H5B 109.5 . .
C6F C5 H5B 92.5 . .
P2 C5 H5B 109.5 . .
H5A C5 H5B 108.1 . .
C6 C5 H5C 87.9 . .
C6F C5 H5C 111.1 . .
P2 C5 H5C 111.1 . .
H5A C5 H5C 23.4 . .
H5B C5 H5C 125.8 . .
C6 C5 H5D 124.4 . .
C6F C5 H5D 111.1 . .
P2 C5 H5D 111.1 . .
H5A C5 H5D 89 . .
H5B C5 H5D 20.3 . .
H5C C5 H5D 109.1 . .
C7F C8 C7 29.30(18) . .
C7F C8 P2 107.30(14) . .
C7 C8 P2 101.19(17) . .
C7F C8 H8A 130.3 . .
C7 C8 H8A 111.5 . .
P2 C8 H8A 111.5 . .
C7F C8 H8B 82.9 . .
C7 C8 H8B 111.5 . .
P2 C8 H8B 111.5 . .
H8A C8 H8B 109.3 . .
C7F C8 H8C 110.3 . .
C7 C8 H8C 86.6 . .
P2 C8 H8C 110.3 . .
H8A C8 H8C 26.3 . .
H8B C8 H8C 129.4 . .
C7F C8 H8D 110.2 . .
C7 C8 H8D 136.7 . .
P2 C8 H8D 110.2 . .
H8A C8 H8D 84.1 . .
H8B C8 H8D 28.9 . .
H8C C8 H8D 108.5 . .
C6 C7 C8 110.3(3) . .
C6 C7 H7A 109.6 . .
C8 C7 H7A 109.6 . .
C6 C7 H7B 109.6 . .
C8 C7 H7B 109.6 . .
H7A C7 H7B 108.1 . .
C5 C6 C7 105.1(3) . .
C5 C6 H6A 110.7 . .
C7 C6 H6A 110.7 . .
C5 C6 H6B 110.7 . .
C7 C6 H6B 110.7 . .
H6A C6 H6B 108.8 . .
C8 C7F C6F 104.7(2) . .
C8 C7F H7F1 110.8 . .
C6F C7F H7F1 110.8 . .
C8 C7F H7F2 110.8 . .
C6F C7F H7F2 110.8 . .
H7F1 C7F H7F2 108.9 . .
C7F C6F C5 109.4(2) . .
C7F C6F H6F1 109.8 . .
C5 C6F H6F1 109.8 . .
C7F C6F H6F2 109.8 . .
C5 C6F H6F2 109.8 . .
H6F1 C6F H6F2 108.2 . .

loop_
_geom_bond_atom_site_label_1
_geom_bond_atom_site_label_2
_geom_bond_distance
_geom_bond_site_symmetry_2
C1 C2 1.533(2) .
C1 P1 1.8459(15) .
C1 H1A 0.99 .
C1 H1B 0.99 .
C2 C3 1.511(2) .
C2 H2A 0.99 .
C2 H2B 0.99 .
C3 C4 1.529(2) .
C3 H3A 0.99 .
C3 H3B 0.99 .
C4 P1 1.8408(16) .
C4 H4A 0.99 .
C4 H4B 0.99 .
C9 C10 1.5301(19) .
C9 P1 1.8284(14) .
C9 H9A 0.99 .
C9 H9B 0.99 .
C10 C11 1.5248(18) .
C10 H10A 0.99 .
C10 H10B 0.99 .
C11 C12 1.5262(19) .
C11 H11A 0.99 .
C11 H11B 0.99 .
C12 C13 1.5231(18) .
C12 H12A 0.99 .
C12 H12B 0.99 .
C13 C14 1.5247(19) .
C13 H13A 0.99 .
C13 H13B 0.99 .
C14 C15 1.5280(18) .
C14 H14A 0.99 .
C14 H14B 0.99 .
C15 P2 1.8224(15) .
C15 H15A 0.99 .
C15 H15B 0.99 .
P1 Ag1 2.3934(7) .
P2 C5 1.8419(15) .
P2 C8 1.8426(16) .
P2 Ag1 2.3884(6) 3_467
Ag1 P2 2.3884(6) 3_467
B1 F4F 1.298(7) .
B1 F1F 1.325(6) .
B1 F2 1.339(7) .
B1 F3 1.353(7) .
B1 F1 1.365(5) .
B1 F2F 1.389(8) .
B1 F3F 1.401(9) .
B1 F4 1.413(5) .
C5 C6 1.405(4) .
C5 C6F 1.622(4) .
C5 H5A 0.99 .
C5 H5B 0.99 .
C5 H5C 0.99 .
C5 H5D 0.99 .
C8 C7F 1.466(3) .
C8 C7 1.664(5) .
C8 H8A 0.99 .
C8 H8B 0.99 .
C8 H8C 0.99 .
C8 H8D 0.99 .
C7 C6 1.524(7) .
C7 H7A 0.99 .
C7 H7B 0.99 .
C6 H6A 0.99 .
C6 H6B 0.99 .
C7F C6F 1.535(4) .
C7F H7F1 0.99 .
C7F H7F2 0.99 .
C6F H6F1 0.99 .
C6F H6F2 0.99 .
